data_4514685
loop_
_publ_author_name
'Zhu, Jiancheng'
'Lindsay, Vincent N. G.'

_publ_section_title
;
 Benzimidazolyl Palladium Complexes as Highly Active and General
 Bifunctional Catalysts in Sustainable Cross-Coupling Reactions
;
_journal_issue 8
_journal_name_full 'ACS Catalysis'
_journal_page_first 6993
_journal_paper_doi 10.1021/acscatal.9b02420
_journal_volume 9
_journal_year 2019
_chemical_formula_moiety 'C36 H30 N8 Pd2, 2(F6 P),3(C3 H6 O)'
_chemical_formula_sum 'C45 H48 F12 N8 O3 P2 Pd2'
_chemical_formula_weight 1251.65
_chemical_name_common JZ-I-126B
_space_group_crystal_system monoclinic
_space_group_IT_number 15
_space_group_name_Hall '-C 2yc'
_space_group_name_H-M_alt 'C 1 2/c 1'
_symmetry_space_group_name_Hall '-C 2yc'
_symmetry_space_group_name_H-M 'C 1 2/c 1'
_atom_sites_solution_hydrogens geom
_cell_angle_alpha 90
_cell_angle_beta 108.4539(17)
_cell_angle_gamma 90
_cell_formula_units_Z 4
_cell_length_a 25.202(2)
_cell_length_b 8.3844(7)
_cell_length_c 24.157(2)
_cell_measurement_reflns_used 2576
_cell_measurement_temperature 100.(2)
_cell_measurement_theta_max 35.4803
_cell_measurement_theta_min 1.7924
_cell_volume 4842.0(7)
_computing_cell_refinement 'APEX3 v2017.3-0 (Bruker AXS)'
_computing_data_collection 'Bruker Instrument Service v2013.12.0.0'
_computing_data_reduction 'SAINT V8.38A (Bruker AXS Inc., 2017)'
_computing_molecular_graphics 'shelXle (C.B. Huebschle, rev 833)'
_computing_structure_refinement 'SHELXL-2016/6 (Sheldrick, 2016)'
_diffrn_ambient_temperature 100.(2)
_diffrn_detector_area_resol_mean 8.3333
_diffrn_measured_fraction_theta_full 1.000
_diffrn_measured_fraction_theta_max 1.000
_diffrn_measurement_device_type 'Bruker-Nonius X8 Kappa APEX II'
_diffrn_measurement_method 'phi and omega scans'
_diffrn_radiation_monochromator graphite
_diffrn_radiation_type MoK\a
_diffrn_radiation_wavelength 0.71073
_diffrn_reflns_av_R_equivalents 0.0525
_diffrn_reflns_av_unetI/netI 0.0359
_diffrn_reflns_limit_h_max 35
_diffrn_reflns_limit_h_min -36
_diffrn_reflns_limit_k_max 11
_diffrn_reflns_limit_k_min -11
_diffrn_reflns_limit_l_max 34
_diffrn_reflns_limit_l_min -34
_diffrn_reflns_number 44453
_diffrn_reflns_theta_full 30.51
_diffrn_reflns_theta_max 30.51
_diffrn_reflns_theta_min 1.78
_diffrn_source 'fine-focus sealed tube'
_exptl_absorpt_coefficient_mu 0.905
_exptl_absorpt_correction_T_max 0.75
_exptl_absorpt_correction_T_min 0.69
_exptl_absorpt_correction_type multi-scan
_exptl_absorpt_process_details
;
SADABS-2016/2 - Bruker AXS area detector scaling and absorption correction
;
_exptl_crystal_colour colourless
_exptl_crystal_density_diffrn 1.717
_exptl_crystal_density_method 'not measured'
_exptl_crystal_description block
_exptl_crystal_F_000 2512
_exptl_crystal_size_max 0.203
_exptl_crystal_size_mid 0.157
_exptl_crystal_size_min 0.119
_refine_diff_density_max 1.221
_refine_diff_density_min -1.480
_refine_ls_extinction_method none
_refine_ls_goodness_of_fit_ref 1.070
_refine_ls_hydrogen_treatment constr
_refine_ls_matrix_type full
_refine_ls_number_parameters 324
_refine_ls_number_reflns 7361
_refine_ls_number_restraints 18
_refine_ls_restrained_S_all 1.070
_refine_ls_R_factor_all 0.0467
_refine_ls_R_factor_gt 0.0318
_refine_ls_shift/su_max 0.002
_refine_ls_shift/su_mean 0.000
_refine_ls_structure_factor_coef Fsqd
_refine_ls_weighting_details 'w=1/[\s^2^(Fo^2^)+(0.0314P)^2^+12.0771P] where P=(Fo^2^+2Fc^2^)/3'
_refine_ls_weighting_scheme calc
_refine_ls_wR_factor_gt 0.0748
_refine_ls_wR_factor_ref 0.0817
_reflns_number_gt 5935
_reflns_number_total 7361
_reflns_threshold_expression 'I > 2\s(I)'
_cod_data_source_file cs9b02420_si_001.cif
_cod_data_source_block S1066
_cod_depositor_comments
;
The following automatic conversions were performed:

'_exptl_absorpt_correction_type' value 'Multi-Scan' changed to
'multi-scan' according to
/home/data/users/saulius/crontab/automatic-downloads/current/ACS/lib/dictionaries/cif_core.dic
dictionary named 'cif_core.dic' version 2.4.2 from 2011-04-26.

Automatic conversion script
Id: cif_fix_values 4973 2017-02-22 13:04:09Z antanas 
;
_cod_database_code 4514685

loop_
_space_group_symop_operation_xyz
'x, y, z'
'-x, y, -z+1/2'
'x+1/2, y+1/2, z'
'-x+1/2, y+1/2, -z+1/2'
'-x, -y, -z'
'x, -y, z-1/2'
'-x+1/2, -y+1/2, -z'
'x+1/2, -y+1/2, z-1/2'

loop_
_atom_site_type_symbol
_atom_site_label
_atom_site_fract_x
_atom_site_fract_y
_atom_site_fract_z
_atom_site_U_iso_or_equiv
_atom_site_adp_type
_atom_site_calc_flag
_atom_site_refinement_flags_adp
_atom_site_refinement_flags_occupancy
_atom_site_refinement_flags_posn
_atom_site_occupancy
_atom_site_disorder_assembly
_atom_site_disorder_group
Pd Pd1 0.54078(2) 0.16263(2) 0.70544(2) 0.01216(5) Uani d . . . 1 . .
N N1 0.56160(8) 0.2902(2) 0.77958(8) 0.0143(4) Uani d . . . 1 . .
N N2 0.55332(9) 0.3764(2) 0.86258(9) 0.0167(4) Uani d . . . 1 . .
N N3 0.61398(8) 0.0303(3) 0.72402(9) 0.0200(4) Uani d . . . 1 . .
N N4 0.52098(8) 0.0165(2) 0.63498(8) 0.0157(4) Uani d . . . 1 . .
C C1 0.52994(9) 0.2841(3) 0.81499(10) 0.0130(4) Uani d . . . 1 . .
C C2 0.60658(10) 0.3914(3) 0.80462(11) 0.0188(5) Uani d . . . 1 . .
C C3 0.65077(11) 0.4411(3) 0.78581(12) 0.0255(5) Uani d . . . 1 . .
H H3 0.653941 0.407395 0.74945 0.031 Uiso calc U . R 1 . .
C C4 0.68982(12) 0.5419(4) 0.82243(13) 0.0350(7) Uani d . . . 1 . .
H H4 0.720821 0.576489 0.811191 0.042 Uiso calc U . R 1 . .
C C5 0.68486(14) 0.5941(4) 0.87555(14) 0.0403(8) Uani d . . . 1 . .
H H5 0.712561 0.663372 0.899434 0.048 Uiso calc U . R 1 . .
C C6 0.64066(13) 0.5475(4) 0.89425(13) 0.0343(7) Uani d . . . 1 . .
H H6 0.637129 0.583806 0.930172 0.041 Uiso calc U . R 1 . .
C C7 0.60166(11) 0.4448(3) 0.85773(11) 0.0224(5) Uani d . . . 1 . .
C C8 0.53076(12) 0.4077(3) 0.90985(12) 0.0262(6) Uani d . . . 1 . .
H H8A 0.495751 0.348469 0.903077 0.039 Uiso calc U . R 1 . .
H H8B 0.523522 0.522127 0.911497 0.039 Uiso calc U . R 1 . .
H H8C 0.557789 0.373548 0.946886 0.039 Uiso calc U . R 1 . .
C C9 0.65866(11) 0.0406(3) 0.77196(12) 0.0263(5) Uani d . . . 1 . .
H H9 0.657185 0.109986 0.80254 0.032 Uiso calc U . R 1 . .
C C10 0.70682(12) -0.0461(4) 0.77848(14) 0.0335(7) Uani d . . . 1 . .
H H10 0.738064 -0.036507 0.812872 0.04 Uiso calc U . R 1 . .
C C11 0.70862(12) -0.1470(4) 0.73404(14) 0.0359(7) Uani d . . . 1 . .
H H11 0.741666 -0.205724 0.737089 0.043 Uiso calc U . R 1 . .
C C12 0.66224(12) -0.1624(3) 0.68510(13) 0.0287(6) Uani d . . . 1 . .
H H12 0.662573 -0.233878 0.654688 0.034 Uiso calc U . R 1 . .
C C13 0.61517(10) -0.0717(3) 0.68111(11) 0.0199(5) Uani d . . . 1 . .
C C14 0.56271(11) -0.0824(3) 0.63197(11) 0.0184(5) Uani d . . . 1 . .
C C15 0.55435(12) -0.1901(3) 0.58643(12) 0.0248(5) Uani d . . . 1 . .
H H15 0.583857 -0.258438 0.584696 0.03 Uiso calc U . R 1 . .
C C16 0.50281(13) -0.1974(3) 0.54359(12) 0.0268(6) Uani d . . . 1 . .
H H16 0.496768 -0.26963 0.511873 0.032 Uiso calc U . R 1 . .
C C17 0.46006(12) -0.0985(3) 0.54735(11) 0.0239(5) Uani d . . . 1 . .
H H17 0.424116 -0.102846 0.518776 0.029 Uiso calc U . R 1 . .
C C18 0.47094(11) 0.0069(3) 0.59372(10) 0.0199(5) Uani d . . . 1 . .
H H18 0.441754 0.075183 0.596383 0.024 Uiso calc U . R 1 . .
P P2 0.63850(3) 0.35910(7) 0.59328(3) 0.02000(13) Uani d . . . 1 . .
F F1 0.61251(8) 0.4340(2) 0.63961(8) 0.0406(4) Uani d . . . 1 . .
F F2 0.66409(10) 0.2861(3) 0.54665(10) 0.0555(6) Uani d . . . 1 . .
F F3 0.67990(9) 0.5093(2) 0.60267(8) 0.0435(5) Uani d . . . 1 . .
F F4 0.59688(7) 0.21056(18) 0.58392(7) 0.0275(3) Uani d . . . 1 . .
F F5 0.59309(9) 0.4532(2) 0.54238(8) 0.0461(5) Uani d . . . 1 . .
F F6 0.68344(8) 0.2658(2) 0.64464(9) 0.0467(5) Uani d . . . 1 . .
O O1S 0.34983(12) 0.1568(4) 0.56407(19) 0.0897(13) Uani d . . . 1 . .
C C1S 0.31536(13) 0.0962(4) 0.52317(19) 0.0455(9) Uani d . . . 1 . .
C C2S 0.2767(2) -0.0258(5) 0.53227(17) 0.0659(13) Uani d . . . 1 . .
H H2SA 0.281159 -0.124737 0.512593 0.099 Uiso calc U . R 1 . .
H H2SB 0.238144 0.012307 0.516115 0.099 Uiso calc U . R 1 . .
H H2SC 0.285298 -0.045889 0.574152 0.099 Uiso calc U . R 1 . .
C C3S 0.3091(2) 0.1392(6) 0.4619(3) 0.0834(17) Uani d . . . 1 . .
H H3SA 0.2697 0.161618 0.440926 0.125 Uiso calc U . R 1 . .
H H3SB 0.321885 0.050299 0.44303 0.125 Uiso calc U . R 1 . .
H H3SC 0.331631 0.23408 0.461313 0.125 Uiso calc U . R 1 . .
O O2S 0.5264(2) 0.6609(6) 0.7016(2) 0.0625(11) Uani d . P G 0.5 A -1
C C4S 0.5074(2) 0.7301(4) 0.7350(2) 0.0625(11) Uani d . P G 0.5 A -1
C C5S 0.4468(2) 0.7791(11) 0.7178(4) 0.0625(11) Uani d . P G 0.5 A -1
H H5SA 0.443755 0.894532 0.711031 0.094 Uiso calc U P R 0.5 A -1
H H5SB 0.43151 0.751436 0.749121 0.094 Uiso calc U P R 0.5 A -1
H H5SC 0.425649 0.723289 0.681918 0.094 Uiso calc U P R 0.5 A -1
C C6S 0.5431(3) 0.7724(11) 0.7962(3) 0.0625(11) Uani d . P G 0.5 A -1
H H6SA 0.581038 0.731006 0.803216 0.094 Uiso calc U P R 0.5 A -1
H H6SB 0.526902 0.724976 0.824253 0.094 Uiso calc U P R 0.5 A -1
H H6SC 0.544525 0.888583 0.800745 0.094 Uiso calc U P R 0.5 A -1

loop_
_atom_site_aniso_label
_atom_site_aniso_U_11
_atom_site_aniso_U_22
_atom_site_aniso_U_33
_atom_site_aniso_U_12
_atom_site_aniso_U_13
_atom_site_aniso_U_23
Pd1 0.01041(8) 0.01532(8) 0.01013(8) 0.00096(6) 0.00238(6) -0.00068(6)
N1 0.0126(9) 0.0174(8) 0.0114(9) -0.0034(7) 0.0015(7) 0.0007(7)
N2 0.0186(10) 0.0191(9) 0.0114(9) -0.0026(7) 0.0034(8) -0.0030(7)
N3 0.0152(9) 0.0260(10) 0.0192(10) 0.0061(8) 0.0060(8) 0.0036(8)
N4 0.0187(9) 0.0157(8) 0.0136(9) 0.0006(7) 0.0061(8) -0.0010(7)
C1 0.0135(10) 0.0132(9) 0.0109(10) 0.0005(7) 0.0020(8) 0.0016(7)
C2 0.0160(11) 0.0228(11) 0.0149(11) -0.0060(9) 0.0011(9) 0.0007(9)
C3 0.0212(12) 0.0359(14) 0.0180(12) -0.0106(11) 0.0043(10) 0.0029(10)
C4 0.0271(14) 0.0463(17) 0.0292(15) -0.0209(13) 0.0057(12) 0.0023(13)
C5 0.0378(17) 0.0491(18) 0.0282(16) -0.0292(15) 0.0024(13) -0.0086(14)
C6 0.0379(17) 0.0399(16) 0.0226(14) -0.0196(13) 0.0060(13) -0.0117(12)
C7 0.0225(12) 0.0262(12) 0.0166(12) -0.0104(10) 0.0034(10) -0.0029(9)
C8 0.0336(15) 0.0286(13) 0.0187(13) -0.0049(11) 0.0118(11) -0.0084(10)
C9 0.0179(12) 0.0361(14) 0.0230(13) 0.0067(10) 0.0038(10) 0.0056(11)
C10 0.0174(13) 0.0490(18) 0.0328(16) 0.0120(12) 0.0062(12) 0.0148(13)
C11 0.0261(14) 0.0453(17) 0.0421(18) 0.0204(13) 0.0190(13) 0.0193(14)
C12 0.0288(14) 0.0308(13) 0.0334(15) 0.0136(11) 0.0195(12) 0.0080(12)
C13 0.0215(12) 0.0196(11) 0.0233(12) 0.0052(9) 0.0138(10) 0.0060(9)
C14 0.0247(12) 0.0138(10) 0.0211(12) 0.0024(9) 0.0137(10) 0.0010(8)
C15 0.0371(15) 0.0164(11) 0.0282(14) 0.0024(10) 0.0206(12) -0.0006(9)
C16 0.0449(17) 0.0176(11) 0.0234(13) -0.0060(10) 0.0187(13) -0.0068(9)
C17 0.0306(14) 0.0234(12) 0.0169(12) -0.0058(10) 0.0066(10) -0.0039(9)
C18 0.0215(12) 0.0219(11) 0.0152(11) -0.0009(9) 0.0044(9) -0.0023(9)
P2 0.0230(3) 0.0189(3) 0.0175(3) -0.0059(2) 0.0056(2) -0.0006(2)
F1 0.0493(11) 0.0479(11) 0.0273(9) -0.0044(9) 0.0162(9) -0.0132(8)
F2 0.0620(14) 0.0591(13) 0.0658(15) -0.0259(11) 0.0494(12) -0.0300(11)
F3 0.0551(12) 0.0354(9) 0.0381(11) -0.0288(9) 0.0120(9) -0.0037(8)
F4 0.0291(8) 0.0269(7) 0.0228(8) -0.0127(6) 0.0029(7) 0.0008(6)
F5 0.0636(13) 0.0300(9) 0.0267(9) -0.0040(9) -0.0113(9) 0.0083(7)
F6 0.0297(10) 0.0341(9) 0.0562(13) -0.0033(8) -0.0151(9) 0.0071(9)
O1S 0.0311(14) 0.0597(18) 0.154(4) -0.0021(13) -0.0060(18) -0.044(2)
C1S 0.0228(15) 0.0330(16) 0.078(3) -0.0001(12) 0.0113(16) 0.0046(16)
C2S 0.096(3) 0.070(3) 0.039(2) -0.046(3) 0.031(2) -0.0121(19)
C3S 0.105(4) 0.060(3) 0.119(4) 0.023(3) 0.083(4) 0.042(3)
O2S 0.071(3) 0.0491(18) 0.080(3) 0.005(2) 0.043(2) 0.001(2)
C4S 0.071(3) 0.0491(18) 0.080(3) 0.005(2) 0.043(2) 0.001(2)
C5S 0.071(3) 0.0491(18) 0.080(3) 0.005(2) 0.043(2) 0.001(2)
C6S 0.071(3) 0.0491(18) 0.080(3) 0.005(2) 0.043(2) 0.001(2)

loop_
_atom_type_symbol
_atom_type_description
_atom_type_scat_dispersion_real
_atom_type_scat_dispersion_imag
_atom_type_scat_source
C C 0.0033 0.0016 'International Tables Vol C Tables 4.2.6.8 and 6.1.1.4'
H H 0.0000 0.0000 'International Tables Vol C Tables 4.2.6.8 and 6.1.1.4'
F F 0.0171 0.0103 'International Tables Vol C Tables 4.2.6.8 and 6.1.1.4'
N N 0.0061 0.0033 'International Tables Vol C Tables 4.2.6.8 and 6.1.1.4'
O O 0.0106 0.0060 'International Tables Vol C Tables 4.2.6.8 and 6.1.1.4'
P P 0.1023 0.0942 'International Tables Vol C Tables 4.2.6.8 and 6.1.1.4'
Pd Pd -0.9988 1.0072 'International Tables Vol C Tables 4.2.6.8 and 6.1.1.4'

loop_
_geom_angle_atom_site_label_1
_geom_angle_atom_site_label_2
_geom_angle_atom_site_label_3
_geom_angle_site_symmetry_1
_geom_angle_site_symmetry_3
_geom_angle
C1 Pd1 N1 2_656 . 84.75(8)
C1 Pd1 N4 2_656 . 98.00(8)
N1 Pd1 N4 . . 175.01(8)
C1 Pd1 N3 2_656 . 177.88(9)
N1 Pd1 N3 . . 97.37(8)
N4 Pd1 N3 . . 79.89(8)
C1 N1 C2 . . 108.23(19)
C1 N1 Pd1 . . 120.51(15)
C2 N1 Pd1 . . 131.25(16)
C1 N2 C7 . . 108.8(2)
C1 N2 C8 . . 126.6(2)
C7 N2 C8 . . 124.5(2)
C9 N3 C13 . . 119.2(2)
C9 N3 Pd1 . . 126.82(18)
C13 N3 Pd1 . . 113.97(16)
C18 N4 C14 . . 119.0(2)
C18 N4 Pd1 . . 125.78(16)
C14 N4 Pd1 . . 115.14(16)
N1 C1 N2 . . 109.39(19)
N1 C1 Pd1 . 2_656 122.12(16)
N2 C1 Pd1 . 2_656 128.44(17)
N1 C2 C3 . . 131.8(2)
N1 C2 C7 . . 107.3(2)
C3 C2 C7 . . 121.0(2)
C4 C3 C2 . . 117.0(3)
C4 C3 H3 . . 121.5
C2 C3 H3 . . 121.5
C3 C4 C5 . . 121.7(3)
C3 C4 H4 . . 119.1
C5 C4 H4 . . 119.1
C6 C5 C4 . . 121.7(3)
C6 C5 H5 . . 119.1
C4 C5 H5 . . 119.1
C5 C6 C7 . . 116.6(3)
C5 C6 H6 . . 121.7
C7 C6 H6 . . 121.7
N2 C7 C6 . . 131.8(3)
N2 C7 C2 . . 106.3(2)
C6 C7 C2 . . 121.9(2)
N2 C8 H8A . . 109.5
N2 C8 H8B . . 109.5
H8A C8 H8B . . 109.5
N2 C8 H8C . . 109.5
H8A C8 H8C . . 109.5
H8B C8 H8C . . 109.5
N3 C9 C10 . . 122.2(3)
N3 C9 H9 . . 118.9
C10 C9 H9 . . 118.9
C11 C10 C9 . . 118.6(3)
C11 C10 H10 . . 120.7
C9 C10 H10 . . 120.7
C10 C11 C12 . . 119.8(3)
C10 C11 H11 . . 120.1
C12 C11 H11 . . 120.1
C11 C12 C13 . . 118.8(3)
C11 C12 H12 . . 120.6
C13 C12 H12 . . 120.6
N3 C13 C12 . . 121.3(3)
N3 C13 C14 . . 115.1(2)
C12 C13 C14 . . 123.5(2)
N4 C14 C15 . . 120.9(2)
N4 C14 C13 . . 115.6(2)
C15 C14 C13 . . 123.4(2)
C16 C15 C14 . . 119.6(2)
C16 C15 H15 . . 120.2
C14 C15 H15 . . 120.2
C15 C16 C17 . . 119.3(2)
C15 C16 H16 . . 120.3
C17 C16 H16 . . 120.3
C18 C17 C16 . . 118.5(3)
C18 C17 H17 . . 120.8
C16 C17 H17 . . 120.8
N4 C18 C17 . . 122.6(2)
N4 C18 H18 . . 118.7
C17 C18 H18 . . 118.7
F2 P2 F1 . . 179.35(14)
F2 P2 F6 . . 90.86(13)
F1 P2 F6 . . 89.74(12)
F2 P2 F4 . . 89.73(10)
F1 P2 F4 . . 90.52(10)
F6 P2 F4 . . 90.03(9)
F2 P2 F5 . . 89.84(13)
F1 P2 F5 . . 89.56(11)
F6 P2 F5 . . 179.29(13)
F4 P2 F5 . . 89.87(10)
F2 P2 F3 . . 90.62(11)
F1 P2 F3 . . 89.13(11)
F6 P2 F3 . . 90.29(11)
F4 P2 F3 . . 179.53(11)
F5 P2 F3 . . 89.81(11)
O1S C1S C2S . . 120.6(4)
O1S C1S C3S . . 122.6(4)
C2S C1S C3S . . 116.8(4)
C1S C2S H2SA . . 109.5
C1S C2S H2SB . . 109.5
H2SA C2S H2SB . . 109.5
C1S C2S H2SC . . 109.5
H2SA C2S H2SC . . 109.5
H2SB C2S H2SC . . 109.5
C1S C3S H3SA . . 109.5
C1S C3S H3SB . . 109.5
H3SA C3S H3SB . . 109.5
C1S C3S H3SC . . 109.5
H3SA C3S H3SC . . 109.5
H3SB C3S H3SC . . 109.5
O2S C4S C6S . . 121.8
O2S C4S C5S . . 121.8
C6S C4S C5S . . 116.4
C4S C5S H5SA . . 109.5
C4S C5S H5SB . . 109.5
H5SA C5S H5SB . . 109.5
C4S C5S H5SC . . 109.5
H5SA C5S H5SC . . 109.5
H5SB C5S H5SC . . 109.5
C4S C6S H6SA . . 109.5
C4S C6S H6SB . . 109.5
H6SA C6S H6SB . . 109.5
C4S C6S H6SC . . 109.5
H6SA C6S H6SC . . 109.5
H6SB C6S H6SC . . 109.5

loop_
_geom_bond_atom_site_label_1
_geom_bond_atom_site_label_2
_geom_bond_site_symmetry_2
_geom_bond_distance
Pd1 C1 2_656 1.975(2)
Pd1 N1 . 2.0080(19)
Pd1 N4 . 2.0269(19)
Pd1 N3 . 2.076(2)
N1 C1 . 1.343(3)
N1 C2 . 1.392(3)
N2 C1 . 1.356(3)
N2 C7 . 1.385(3)
N2 C8 . 1.451(3)
N3 C9 . 1.338(3)
N3 C13 . 1.352(3)
N4 C18 . 1.340(3)
N4 C14 . 1.359(3)
C2 C3 . 1.393(3)
C2 C7 . 1.401(4)
C3 C4 . 1.383(4)
C3 H3 . 0.95
C4 C5 . 1.398(5)
C4 H4 . 0.95
C5 C6 . 1.384(4)
C5 H5 . 0.95
C6 C7 . 1.392(4)
C6 H6 . 0.95
C8 H8A . 0.98
C8 H8B . 0.98
C8 H8C . 0.98
C9 C10 . 1.381(4)
C9 H9 . 0.95
C10 C11 . 1.379(5)
C10 H10 . 0.95
C11 C12 . 1.381(4)
C11 H11 . 0.95
C12 C13 . 1.387(3)
C12 H12 . 0.95
C13 C14 . 1.474(4)
C14 C15 . 1.387(3)
C15 C16 . 1.382(4)
C15 H15 . 0.95
C16 C17 . 1.386(4)
C16 H16 . 0.95
C17 C18 . 1.384(3)
C17 H17 . 0.95
C18 H18 . 0.95
P2 F2 . 1.587(2)
P2 F1 . 1.5938(18)
P2 F6 . 1.5952(19)
P2 F4 . 1.5977(16)
P2 F5 . 1.5977(19)
P2 F3 . 1.6049(17)
O1S C1S . 1.202(5)
C1S C2S . 1.475(5)
C1S C3S . 1.482(6)
C2S H2SA . 0.98
C2S H2SB . 0.98
C2S H2SC . 0.98
C3S H3SA . 0.98
C3S H3SB . 0.98
C3S H3SC . 0.98
O2S C4S . 1.208
C4S C6S . 1.5084
C4S C5S . 1.5087
C5S H5SA . 0.98
C5S H5SB . 0.98
C5S H5SC . 0.98
C6S H6SA . 0.98
C6S H6SB . 0.98
C6S H6SC . 0.98

loop_
_geom_torsion_atom_site_label_1
_geom_torsion_atom_site_label_2
_geom_torsion_atom_site_label_3
_geom_torsion_atom_site_label_4
_geom_torsion_site_symmetry_4
_geom_torsion
C2 N1 C1 N2 . -0.8(3)
Pd1 N1 C1 N2 . 178.34(14)
C2 N1 C1 Pd1 2_656 176.81(16)
Pd1 N1 C1 Pd1 2_656 -4.0(2)
C7 N2 C1 N1 . 0.2(3)
C8 N2 C1 N1 . 177.0(2)
C7 N2 C1 Pd1 2_656 -177.26(18)
C8 N2 C1 Pd1 2_656 -0.5(3)
C1 N1 C2 C3 . -178.7(3)
Pd1 N1 C2 C3 . 2.3(4)
C1 N1 C2 C7 . 1.1(3)
Pd1 N1 C2 C7 . -177.89(17)
N1 C2 C3 C4 . -178.8(3)
C7 C2 C3 C4 . 1.5(4)
C2 C3 C4 C5 . -1.1(5)
C3 C4 C5 C6 . 0.1(6)
C4 C5 C6 C7 . 0.6(5)
C1 N2 C7 C6 . -179.9(3)
C8 N2 C7 C6 . 3.3(5)
C1 N2 C7 C2 . 0.5(3)
C8 N2 C7 C2 . -176.3(2)
C5 C6 C7 N2 . -179.8(3)
C5 C6 C7 C2 . -0.2(5)
N1 C2 C7 N2 . -1.0(3)
C3 C2 C7 N2 . 178.8(2)
N1 C2 C7 C6 . 179.3(3)
C3 C2 C7 C6 . -0.8(4)
C13 N3 C9 C10 . 2.0(4)
Pd1 N3 C9 C10 . -175.9(2)
N3 C9 C10 C11 . -0.2(4)
C9 C10 C11 C12 . -1.7(4)
C10 C11 C12 C13 . 1.9(4)
C9 N3 C13 C12 . -1.8(4)
Pd1 N3 C13 C12 . 176.30(19)
C9 N3 C13 C14 . 176.1(2)
Pd1 N3 C13 C14 . -5.8(3)
C11 C12 C13 N3 . -0.1(4)
C11 C12 C13 C14 . -177.8(2)
C18 N4 C14 C15 . 1.2(3)
Pd1 N4 C14 C15 . 178.98(18)
C18 N4 C14 C13 . -176.0(2)
Pd1 N4 C14 C13 . 1.8(3)
N3 C13 C14 N4 . 2.8(3)
C12 C13 C14 N4 . -179.4(2)
N3 C13 C14 C15 . -174.3(2)
C12 C13 C14 C15 . 3.5(4)
N4 C14 C15 C16 . -0.2(4)
C13 C14 C15 C16 . 176.8(2)
C14 C15 C16 C17 . -0.9(4)
C15 C16 C17 C18 . 1.1(4)
C14 N4 C18 C17 . -1.0(4)
Pd1 N4 C18 C17 . -178.53(18)
C16 C17 C18 N4 . -0.2(4)
